data_8103655
loop_
_publ_author_name
'Fornasini, M.L.'
'Cirafici, S.'

_publ_section_title
;
 Crystal structures of Eu3 Ga2, Eu Ga,Eu2 In, Eu In and Eu In4
;
_journal_name_full 'Zeitschrift fuer Kristallographie (149,1979-)'
_journal_page_first 295
_journal_page_last 304
_journal_volume 190
_journal_year 1990
_chemical_formula_sum 'Eu3 Ga2'
_space_group_IT_number 15
_symmetry_space_group_name_Hall '-C 2yc'
_symmetry_space_group_name_H-M 'C 1 2/c 1'
_cell_angle_alpha 90
_cell_angle_beta 108.59
_cell_angle_gamma 90
_cell_formula_units_Z 4
_cell_length_a 8.68
_cell_length_b 8.491
_cell_length_c 8.658
_cell_volume 604.817
_citation_journal_id_ASTM ZEKRDZ
_cod_data_source_file Fornasini_ZEKRDZ_1990_450.cif
_cod_data_source_block Eu3Ga2
_cod_original_cell_volume 604.8169
_cod_database_code 8103655

loop_
_symmetry_equiv_pos_as_xyz
x,y,z
-x,y,-z+1/2
-x,-y,-z
x,-y,z-1/2
x+1/2,y+1/2,z
-x+1/2,y+1/2,-z+1/2
-x+1/2,-y+1/2,-z
x+1/2,-y+1/2,z-1/2

loop_
_atom_site_label
_atom_site_type_symbol
_atom_site_fract_x
_atom_site_fract_y
_atom_site_fract_z
_atom_site_occupancy
_atom_site_U_iso_or_equiv
Eu1 Eu 0 0.1745 0.25 1 0.0
Eu2 Eu 0.2948 0.0398 0.0296 1 0.0
Ga1 Ga 0.4067 0.2886 0.3403 1 0.0
